data_4131859
loop_
_publ_author_name
'Yan, Yong'
'O'Connor, Alice E'
'Kanthasamy, Gopikkaa'
'Atkinson, George'
'Allan, David R.'
'Blake, Alexander J.'
'Schr\"oder, Martin'

_publ_section_title
;
 Unusual and Tunable Negative Linear Compressibility in the Metal-Organic
 Framework MFM-133(M) (M = Zr, Hf).
;
_journal_issue 11
_journal_name_full 'Journal of the American Chemical Society'
_journal_page_first 3952
_journal_page_last 3958
_journal_paper_doi 10.1021/jacs.7b11747
_journal_volume 140
_journal_year 2018
_chemical_formula_moiety '0.25(C184 H136 O64 Zr12)'
_chemical_formula_sum 'C46 H34 O16 Zr3'
_chemical_formula_weight 1116.39
_space_group_crystal_system tetragonal
_space_group_IT_number 128
_space_group_name_Hall '-P 4 2n'
_space_group_name_H-M_alt 'P 4/m n c'
_atom_sites_solution_hydrogens geom
_atom_sites_solution_primary direct
_audit_creation_date 2016-08-31
_audit_creation_method
;
Olex2 1.2
(compiled 2016.08.25 svn.r3337 for OlexSys, GUI svn.r5221)
;
_cell_angle_alpha 90
_cell_angle_beta 90
_cell_angle_gamma 90
_cell_formula_units_Z 4
_cell_length_a 19.0375(16)
_cell_length_b 19.0375(16)
_cell_length_c 33.133(6)
_cell_measurement_reflns_used 1288
_cell_measurement_temperature 293.15
_cell_measurement_theta_max 22.0340
_cell_measurement_theta_min 2.0560
_cell_volume 12008(3)
_computing_cell_refinement
;
CrysAlisPro, Agilent Technologies,
Version 1.171.37.34 (release 22-05-2014 CrysAlis171 .NET)
(compiled May 22 2014,16:03:01)
;
_computing_data_collection
;
CrysAlisPro, Agilent Technologies,
Version 1.171.37.34 (release 22-05-2014 CrysAlis171 .NET)
(compiled May 22 2014,16:03:01)
;
_computing_data_reduction
;
CrysAlisPro, Agilent Technologies,
Version 1.171.37.34 (release 22-05-2014 CrysAlis171 .NET)
(compiled May 22 2014,16:03:01)
;
_computing_molecular_graphics 'Olex2 (Dolomanov et al., 2009)'
_computing_publication_material 'Olex2 (Dolomanov et al., 2009)'
_computing_structure_refinement 'ShelXL (Sheldrick, 2015)'
_computing_structure_solution 'ShelXS (Sheldrick, 2008)'
_diffrn_ambient_temperature 293.15
_diffrn_detector Dectris
_diffrn_detector_area_resol_mean 5.81395
_diffrn_detector_type 'Pilatus 300K detector'
_diffrn_measured_fraction_theta_full 0.614
_diffrn_measured_fraction_theta_max 0.614
_diffrn_measurement_details
;
#__ type_ start__ end____ width___ exp.time_
  1 omega -105.00  -74.00   0.2000    0.9970
omega____ theta____ kappa____ phi______ frames
    -       20.0000   70.0000  155.7700 155

#__ type_ start__ end____ width___ exp.time_
  2 omega -105.00  -74.00   0.2000    0.9970
omega____ theta____ kappa____ phi______ frames
    -       20.0000   70.0000  -24.2300 155

#__ type_ start__ end____ width___ exp.time_
  3 omega -106.00  -66.00   0.2000    0.9970
omega____ theta____ kappa____ phi______ frames
    -      -20.0000  -70.0000 -155.7700 200

#__ type_ start__ end____ width___ exp.time_
  4 omega -106.00  -66.00   0.2000    0.9970
omega____ theta____ kappa____ phi______ frames
    -      -20.0000  -70.0000   24.2300 200

#__ type_ start__ end____ width___ exp.time_
  5 omega -150.00  -94.00   0.2000    0.9970
omega____ theta____ kappa____ phi______ frames
    -      -20.0000   70.0000  -24.2319 280

#__ type_ start__ end____ width___ exp.time_
  6 omega -150.00  -94.00   0.2000    0.9970
omega____ theta____ kappa____ phi______ frames
    -      -20.0000   70.0000  155.7681 280

#__ type_ start__ end____ width___ exp.time_
  7 omega  -96.00  -30.00   0.2000    0.9970
omega____ theta____ kappa____ phi______ frames
    -       20.0000  -70.0000   24.2300 330

#__ type_ start__ end____ width___ exp.time_
  8 omega  -96.00  -30.00   0.2000    0.9970
omega____ theta____ kappa____ phi______ frames
    -       20.0000  -70.0000 -155.7700 330
;
_diffrn_measurement_device 'k-geometry diffractometer'
_diffrn_measurement_device_type 'Newport 4-circle kappa geometry diffractometer'
_diffrn_measurement_method 'oscillation method'
_diffrn_orient_matrix_UB_11 0.0021730000
_diffrn_orient_matrix_UB_12 -0.0323808000
_diffrn_orient_matrix_UB_13 -0.0091718000
_diffrn_orient_matrix_UB_21 -0.0171824000
_diffrn_orient_matrix_UB_22 0.0131037000
_diffrn_orient_matrix_UB_23 -0.0166906000
_diffrn_orient_matrix_UB_31 0.0317790000
_diffrn_orient_matrix_UB_32 0.0093159000
_diffrn_orient_matrix_UB_33 -0.0083792000
_diffrn_radiation_collimation '0.5 mm pinhole'
_diffrn_radiation_monochromator 'Si 111 double-crystal monochromator'
_diffrn_radiation_probe x-ray
_diffrn_radiation_wavelength 0.6889
_diffrn_reflns_av_R_equivalents 0.4169
_diffrn_reflns_av_unetI/netI 0.3393
_diffrn_reflns_Laue_measured_fraction_full 0.614
_diffrn_reflns_Laue_measured_fraction_max 0.614
_diffrn_reflns_limit_h_max 20
_diffrn_reflns_limit_h_min -20
_diffrn_reflns_limit_k_max 13
_diffrn_reflns_limit_k_min -13
_diffrn_reflns_limit_l_max 35
_diffrn_reflns_limit_l_min -35
_diffrn_reflns_number 19274
_diffrn_reflns_point_group_measured_fraction_full 0.614
_diffrn_reflns_point_group_measured_fraction_max 0.614
_diffrn_reflns_theta_full 22.687
_diffrn_reflns_theta_max 22.687
_diffrn_reflns_theta_min 1.889
_diffrn_source 'Synchrotron U21 undulator'
_diffrn_source_type 'Synchrotron Diamond Light Source'
_exptl_absorpt_coefficient_mu 0.261
_exptl_absorpt_correction_T_max 0.4268
_exptl_absorpt_correction_T_min 0.2228
_exptl_absorpt_correction_type multi-scan
_exptl_absorpt_process_details
;
SADABS-2014/5 (Bruker,2014/5) was used for absorption correction. 
wR2(int) was 0.1433 before and 0.1193 after correction. 
The Ratio of minimum to maximum transmission is 0.5220. 
The \l/2 correction factor is Not present.
;
_exptl_crystal_colour 'clear colourless'
_exptl_crystal_colour_lustre clear
_exptl_crystal_colour_primary colourless
_exptl_crystal_density_diffrn 0.618
_exptl_crystal_description octahedral
_exptl_crystal_F_000 2232
_exptl_crystal_size_max 0.046
_exptl_crystal_size_mid 0.046
_exptl_crystal_size_min 0.033
_refine_diff_density_max 0.521
_refine_diff_density_min -0.955
_refine_diff_density_rms 0.086
_refine_ls_extinction_method none
_refine_ls_goodness_of_fit_ref 1.085
_refine_ls_hydrogen_treatment constr
_refine_ls_matrix_type full
_refine_ls_number_parameters 75
_refine_ls_number_reflns 2777
_refine_ls_number_restraints 71
_refine_ls_restrained_S_all 1.087
_refine_ls_R_factor_all 0.2268
_refine_ls_R_factor_gt 0.1198
_refine_ls_shift/su_max 0.001
_refine_ls_shift/su_mean 0.000
_refine_ls_structure_factor_coef Fsqd
_refine_ls_weighting_details 'w=1/[\s^2^(Fo^2^)+(0.2000P)^2^] where P=(Fo^2^+2Fc^2^)/3'
_refine_ls_weighting_scheme calc
_refine_ls_wR_factor_gt 0.3400
_refine_ls_wR_factor_ref 0.4225
_reflns_Friedel_coverage 0.000
_reflns_number_gt 793
_reflns_number_total 2777
_reflns_threshold_expression 'I > 2\s(I)'
_cod_data_source_file ZrMOF_All.cif
_cod_data_source_block 39.9kbar
_cod_database_code 4131859
_chemical_oxdiff_formula 'C46 H42 O16 Zr3'
_shelx_space_group_comment
;
The symmetry employed for this shelxl refinement is uniquely defined
by the following loop, which should always be used as a source of
symmetry information in preference to the above space-group names.
They are only intended as comments.
;
_reflns_odcompleteness_completeness 60.23
_reflns_odcompleteness_iscentric 1
_reflns_odcompleteness_theta 22.88
_olex2_refinement_description
;
1. Fixed Uiso
 At 1.2 times of:
  All C(H) groups
 At 1.5 times of:
  All C(H,H,H) groups
2. Restrained distances
 C9-C8 = C8-C11 = C12-C11
 1.39 with sigma of 0.01
 C4-C3 = C2-C7 = C6-C5
 1.39 with sigma of 0.01
 C13-C11 = C9-C10 = C2-C1
 1.5 with sigma of 0.02
 C13-C11 = C9-C10 = C8-C5 = C2-C1
 1.5 with sigma of 0.01
 C12-C12_$2
 1.5 with sigma of 0.01
 C5-C6 = C7-C2 = C3-C4
 1.39 with sigma of 0.01
 C5-C4 = C4-C3 = C3-C2
 1.39 with sigma of 0.01
 C7-C6
 1.39 with sigma of 0.01
 C5-C6
 1.39 with sigma of 0.01
 C7-C2
 1.39 with sigma of 0.01
 C2-C1 = C8-C5 = C13-C11
 1.5 with sigma of 0.01
3. Restrained planarity
 C1, C2, C3, C4, C5, C6, C7, C8, C11_$1, C13_$1
 with sigma of 0.1
 C1_$1, C2_$1, C3_$1, C4_$1, C5_$1, C6_$1, C7_$1, C8_$1, C11, C13
 with sigma of 0.1
 C1_$2, C2_$2, C7_$2, C6_$2, C5_$2, C4_$2, C3_$2, C8_$2, C11_$3, C13_$3
 with sigma of 0.1
 C1_$3, C2_$3, C7_$3, C6_$3, C5_$3, C4_$3, C3_$3, C8_$3, C11_$2, C13_$2
 with sigma of 0.1
 C10_$3, C9_$3, C12_$3, C12, C9, C10
 with sigma of 0.1
4. Uiso/Uaniso restraints and constraints
All non-hydrogen atoms have similar U: within 2A with sigma of 0.02 and sigma
for terminal atoms of 0.04
5. Others
 Fixed Sof: H10A(0.5) H10B(0.5) H10C(0.5)
6.a Me refined with riding coordinates:
 C10(H10A,H10B,H10C)
6.b Aromatic/amide H refined with riding coordinates:
 C3(H3), C4(H4), C7(H7), C6(H6)
6.c Idealised Me refined as rotating group:
 C13(H13A,H13B,H13C)
;
_shelx_shelxl_version_number 2014/7
_olex2_submission_special_instructions 'No special instructions were received'

loop_
_space_group_symop_operation_xyz
'x, y, z'
'-x, -y, z'
'-y, x, z'
'y, -x, z'
'-x+1/2, y+1/2, -z+1/2'
'x+1/2, -y+1/2, -z+1/2'
'y+1/2, x+1/2, -z+1/2'
'-y+1/2, -x+1/2, -z+1/2'
'-x, -y, -z'
'x, y, -z'
'y, -x, -z'
'-y, x, -z'
'x-1/2, -y-1/2, z-1/2'
'-x-1/2, y-1/2, z-1/2'
'-y-1/2, -x-1/2, z-1/2'
'y-1/2, x-1/2, z-1/2'

loop_
_atom_site_label
_atom_site_type_symbol
_atom_site_fract_x
_atom_site_fract_y
_atom_site_fract_z
_atom_site_U_iso_or_equiv
_atom_site_adp_type
_atom_site_occupancy
_atom_site_site_symmetry_order
_atom_site_calc_flag
_atom_site_refinement_flags_posn
_atom_site_refinement_flags_adp
_atom_site_refinement_flags_occupancy
_atom_site_disorder_assembly
_atom_site_disorder_group
Zr1 Zr 0.12399(15) 0.04429(17) 0.0000 0.0679(15) Uani 1 2 d S TU P . .
Zr2 Zr 0.0000 0.0000 0.07366(10) 0.0487(15) Uani 1 4 d S TU P . .
O5 O -0.0280(6) 0.0930(5) 0.1091(3) 0.117(4) Uiso 1 1 d . U . . .
O2 O 0.1755(6) 0.0607(5) -0.0609(3) 0.113(4) Uiso 1 1 d . U . . .
O4 O 0.0384(6) 0.0829(5) 0.0360(3) 0.113(4) Uiso 1 1 d . U . . .
O3 O 0.1646(8) 0.1516(8) 0.0000 0.126(6) Uiso 1 2 d S TU P . .
O1 O 0.2267(10) -0.0146(10) 0.0000 0.177(8) Uiso 1 2 d S TU P . .
C11 C -0.0239(10) 0.4139(7) 0.2242(5) 0.149(7) Uiso 1 1 d D U . . .
C3 C -0.0496(7) 0.1921(11) 0.1712(7) 0.196(9) Uiso 1 1 d D U . . .
H3 H -0.0367 0.1459 0.1765 0.235 Uiso 1 1 calc R . . . .
C12 C -0.02796(19) 0.47204(19) 0.2500 0.143(10) Uiso 1 2 d DS TU P . .
C1 C -0.0577(7) 0.1517(13) 0.1013(8) 0.192(9) Uiso 1 1 d D U . . .
C4 C -0.0539(9) 0.2386(13) 0.2035(6) 0.197(9) Uiso 1 1 d D U . . .
H4 H -0.0444 0.2265 0.2301 0.236 Uiso 1 1 calc R . . . .
C8 C -0.0781(7) 0.3648(10) 0.2216(5) 0.136(7) Uiso 1 1 d D U . . .
C13 C 0.0335(10) 0.4096(10) 0.1926(6) 0.234(11) Uiso 1 1 d D U . . .
H13A H 0.0327 0.4512 0.1763 0.351 Uiso 1 1 calc GR . . . .
H13B H 0.0258 0.3692 0.1759 0.351 Uiso 1 1 calc GR . . . .
H13C H 0.0783 0.4055 0.2057 0.351 Uiso 1 1 calc GR . . . .
C2 C -0.0639(5) 0.2114(13) 0.1309(8) 0.213(9) Uiso 1 1 d D U . . .
C5 C -0.0743(9) 0.3065(11) 0.1908(7) 0.192(8) Uiso 1 1 d D U . . .
C7 C -0.0835(9) 0.2752(13) 0.1134(7) 0.246(10) Uiso 1 1 d D U . . .
H7 H -0.0926 0.2876 0.0867 0.296 Uiso 1 1 calc R . . . .
C9 C -0.1323(10) 0.3677(10) 0.2500 0.166(10) Uiso 1 2 d DS TU P . .
C6 C -0.0850(10) 0.3144(13) 0.1493(7) 0.247(10) Uiso 1 1 d D U . . .
H6 H -0.0969 0.3608 0.1437 0.296 Uiso 1 1 calc R . . . .
C10 C -0.1882(10) 0.3118(10) 0.2500 0.227(14) Uiso 1 2 d DS TU P . .
H10A H -0.2214 0.3212 0.2712 0.341 Uiso 0.5 1 calc R . . A -1
H10B H -0.2120 0.3118 0.2245 0.341 Uiso 0.5 1 calc R . . A -1
H10C H -0.1669 0.2667 0.2544 0.341 Uiso 0.5 1 calc R . . A -1

loop_
_atom_site_aniso_label
_atom_site_aniso_U_11
_atom_site_aniso_U_22
_atom_site_aniso_U_33
_atom_site_aniso_U_23
_atom_site_aniso_U_13
_atom_site_aniso_U_12
Zr1 0.061(2) 0.091(3) 0.053(3) 0.000 0.000 -0.010(2)
Zr2 0.057(2) 0.057(2) 0.032(3) 0.000 0.000 0.000

loop_
_atom_type_symbol
_atom_type_description
_atom_type_scat_dispersion_real
_atom_type_scat_dispersion_imag
_atom_type_scat_source
C C 0.0030 0.0010 'International Tables Vol C Tables 4.2.6.8 and 6.1.1.4'
H H 0.0000 0.0000 'International Tables Vol C Tables 4.2.6.8 and 6.1.1.4'
O O 0.0110 0.0060 'International Tables Vol C Tables 4.2.6.8 and 6.1.1.4'
Zr Zr -11.6050 0.5510 'International Tables Vol C Tables 4.2.6.8 and 6.1.1.4'

loop_
_geom_angle_atom_site_label_1
_geom_angle_atom_site_label_2
_geom_angle_atom_site_label_3
_geom_angle
_geom_angle_site_symmetry_1
_geom_angle_site_symmetry_3
Zr1 Zr1 Zr1 90.0 11 3
Zr2 Zr1 Zr1 59.56(3) . 3
Zr2 Zr1 Zr1 59.56(3) . 11
Zr2 Zr1 Zr1 59.56(3) 9 3
Zr2 Zr1 Zr1 59.56(3) 9 11
Zr2 Zr1 Zr2 88.48(10) . 9
O2 Zr1 Zr1 109.4(3) 10 3
O2 Zr1 Zr1 108.0(3) 10 11
O2 Zr1 Zr1 109.4(3) . 3
O2 Zr1 Zr1 108.0(3) . 11
O2 Zr1 Zr2 72.7(3) 10 .
O2 Zr1 Zr2 161.2(3) . .
O2 Zr1 Zr2 72.7(3) . 9
O2 Zr1 Zr2 161.2(3) 10 9
O2 Zr1 O2 126.0(6) . 10
O4 Zr1 Zr1 33.7(3) . 3
O4 Zr1 Zr1 89.1(3) 4 3
O4 Zr1 Zr1 33.7(3) 10 3
O4 Zr1 Zr1 34.2(3) 11 11
O4 Zr1 Zr1 89.1(3) 11 3
O4 Zr1 Zr1 89.1(3) . 11
O4 Zr1 Zr1 89.1(3) 10 11
O4 Zr1 Zr1 34.2(3) 4 11
O4 Zr1 Zr2 35.0(3) 11 9
O4 Zr1 Zr2 87.6(3) 10 .
O4 Zr1 Zr2 87.6(3) . 9
O4 Zr1 Zr2 35.3(2) 10 9
O4 Zr1 Zr2 35.3(2) . .
O4 Zr1 Zr2 35.0(3) 4 .
O4 Zr1 Zr2 88.0(3) 4 9
O4 Zr1 Zr2 88.0(3) 11 .
O4 Zr1 O2 140.8(4) 10 10
O4 Zr1 O2 77.6(4) 10 .
O4 Zr1 O2 76.1(4) 4 10
O4 Zr1 O2 139.6(4) 4 .
O4 Zr1 O2 139.6(4) 11 10
O4 Zr1 O2 140.8(4) . .
O4 Zr1 O2 77.6(4) . 10
O4 Zr1 O2 76.1(4) 11 .
O4 Zr1 O4 106.7(5) 4 10
O4 Zr1 O4 67.4(5) 10 .
O4 Zr1 O4 106.7(5) 11 .
O4 Zr1 O4 70.3(5) 11 10
O4 Zr1 O4 70.3(5) 4 .
O4 Zr1 O4 68.4(5) 11 4
O4 Zr1 O3 145.4(3) 4 .
O4 Zr1 O3 145.4(3) 11 .
O4 Zr1 O3 87.0(4) 10 .
O4 Zr1 O3 87.0(4) . .
O4 Zr1 O1 87.2(5) 11 .
O4 Zr1 O1 145.9(3) 10 .
O4 Zr1 O1 145.9(3) . .
O4 Zr1 O1 87.2(5) 4 .
O3 Zr1 Zr1 175.4(4) . 11
O3 Zr1 Zr1 85.4(4) . 3
O3 Zr1 Zr2 117.7(3) . .
O3 Zr1 Zr2 117.7(3) . 9
O3 Zr1 O2 73.6(3) . .
O3 Zr1 O2 73.6(3) . 10
O3 Zr1 O1 99.1(6) . .
O1 Zr1 Zr1 175.5(5) . 3
O1 Zr1 Zr1 85.5(5) . 11
O1 Zr1 Zr2 117.7(3) . .
O1 Zr1 Zr2 117.7(3) . 9
O1 Zr1 O2 72.1(3) . 10
O1 Zr1 O2 72.1(3) . .
Zr1 Zr2 Zr1 91.53(10) 11 3
Zr1 Zr2 Zr1 60.88(6) . 3
Zr1 Zr2 Zr1 60.88(6) 9 11
Zr1 Zr2 Zr1 60.88(6) 9 3
Zr1 Zr2 Zr1 60.88(6) . 11
Zr1 Zr2 Zr1 91.53(10) . 9
O5 Zr2 Zr1 76.7(3) 4 .
O5 Zr2 Zr1 76.7(3) . 3
O5 Zr2 Zr1 76.7(3) 3 9
O5 Zr2 Zr1 113.9(3) . 9
O5 Zr2 Zr1 113.9(3) 3 11
O5 Zr2 Zr1 168.0(3) 2 3
O5 Zr2 Zr1 113.9(3) 2 .
O5 Zr2 Zr1 110.1(3) 2 9
O5 Zr2 Zr1 110.1(3) 4 11
O5 Zr2 Zr1 113.9(3) 4 3
O5 Zr2 Zr1 76.7(3) 2 11
O5 Zr2 Zr1 168.0(3) 3 .
O5 Zr2 Zr1 168.0(3) 4 9
O5 Zr2 Zr1 110.1(3) . .
O5 Zr2 Zr1 168.0(3) . 11
O5 Zr2 Zr1 110.1(3) 3 3
O5 Zr2 O5 115.2(6) 4 3
O5 Zr2 O5 73.3(3) 4 2
O5 Zr2 O5 115.2(6) . 2
O5 Zr2 O5 73.3(3) . 3
O5 Zr2 O5 73.3(3) . 4
O5 Zr2 O5 73.3(3) 3 2
O4 Zr2 Zr1 35.5(3) . .
O4 Zr2 Zr1 90.1(3) 3 11
O4 Zr2 Zr1 35.5(3) 3 3
O4 Zr2 Zr1 90.5(3) . 11
O4 Zr2 Zr1 34.7(3) . 3
O4 Zr2 Zr1 90.5(3) 2 3
O4 Zr2 Zr1 90.5(3) 4 9
O4 Zr2 Zr1 90.1(3) 2 .
O4 Zr2 Zr1 90.1(3) . 9
O4 Zr2 Zr1 35.5(3) 4 11
O4 Zr2 Zr1 35.5(3) 2 9
O4 Zr2 Zr1 90.5(3) 3 .
O4 Zr2 Zr1 34.7(3) 3 9
O4 Zr2 Zr1 90.1(3) 4 3
O4 Zr2 Zr1 34.7(3) 4 .
O4 Zr2 Zr1 34.7(3) 2 11
O4 Zr2 O5 78.4(4) 4 4
O4 Zr2 O5 81.8(4) 2 3
O4 Zr2 O5 81.8(4) 4 2
O4 Zr2 O5 81.8(4) 3 .
O4 Zr2 O5 78.4(4) 3 3
O4 Zr2 O5 145.6(4) . 2
O4 Zr2 O5 145.6(4) 4 3
O4 Zr2 O5 78.4(4) . .
O4 Zr2 O5 140.1(4) 2 4
O4 Zr2 O5 81.8(4) . 4
O4 Zr2 O5 78.4(4) 2 2
O4 Zr2 O5 145.6(4) 2 .
O4 Zr2 O5 145.6(4) 3 4
O4 Zr2 O5 140.1(4) . 3
O4 Zr2 O5 140.1(4) 4 .
O4 Zr2 O5 140.1(4) 3 2
O4 Zr2 O4 108.7(5) 3 4
O4 Zr2 O4 70.2(3) . 3
O4 Zr2 O4 70.2(3) . 4
O4 Zr2 O4 70.2(3) 2 4
O4 Zr2 O4 108.7(5) . 2
O4 Zr2 O4 70.2(3) 2 3
C1 O5 Zr2 134.9(14) . .
C1 O2 Zr1 134.4(13) 11 .
Zr1 O4 Zr1 112.0(4) 3 .
Zr1 O4 Zr2 110.2(5) 3 .
Zr2 O4 Zr1 109.2(4) . .
C12 C11 C13 120.3(13) . .
C8 C11 C12 121.8(16) . .
C8 C11 C13 117.0(12) . .
C4 C3 H3 118.3 . .
C4 C3 C2 123(2) . .
C2 C3 H3 118.3 . .
C11 C12 C11 117.3(16) . 7_455
C11 C12 C12 121.3(8) 7_455 2_565
C11 C12 C12 121.3(8) . 8
C11 C12 C12 121.3(8) . 2_565
C11 C12 C12 121.3(8) 7_455 8
C12 C12 C12 0.00(19) 8 2_565
O5 C1 O2 119.3(19) . 12
O5 C1 C2 124(2) . .
O2 C1 C2 112(2) 12 .
C3 C4 H4 124.1 . .
C3 C4 C5 112(2) . .
C5 C4 H4 124.1 . .
C11 C8 C5 119.9(13) . .
C11 C8 C9 119(2) . .
C9 C8 C5 121.3(16) . .
C11 C13 H13A 109.5 . .
C11 C13 H13B 109.5 . .
C11 C13 H13C 109.5 . .
H13A C13 H13B 109.5 . .
H13A C13 H13C 109.5 . .
H13B C13 H13C 109.5 . .
C3 C2 C1 114(2) . .
C7 C2 C3 132(3) . .
C7 C2 C1 114(2) . .
C4 C5 C8 119(2) . .
C6 C5 C4 116(2) . .
C6 C5 C8 125(2) . .
C2 C7 H7 131.7 . .
C2 C7 C6 97(2) . .
C6 C7 H7 131.7 . .
C8 C9 C8 121(3) . 7_455
C8 C9 C10 119.6(14) . .
C8 C9 C10 119.6(14) 7_455 .
C5 C6 C7 141(3) . .
C5 C6 H6 109.7 . .
C7 C6 H6 109.7 . .
C9 C10 H10A 109.5 . .
C9 C10 H10B 109.5 . .
C9 C10 H10C 109.5 . .
H10A C10 H10B 109.5 . .
H10A C10 H10C 109.5 . .
H10B C10 H10C 109.5 . .

loop_
_geom_bond_atom_site_label_1
_geom_bond_atom_site_label_2
_geom_bond_distance
_geom_bond_site_symmetry_2
Zr1 Zr1 3.545(4) 3
Zr1 Zr1 3.545(4) 11
Zr1 Zr2 3.498(3) .
Zr1 Zr2 3.498(3) 9
Zr1 O2 2.266(11) 10
Zr1 O2 2.266(11) .
Zr1 O4 2.124(11) 4
Zr1 O4 2.124(11) 11
Zr1 O4 2.150(10) 10
Zr1 O4 2.150(10) .
Zr1 O3 2.183(15) .
Zr1 O1 2.255(18) .
Zr2 Zr1 3.498(3) 9
Zr2 Zr1 3.498(3) 11
Zr2 Zr1 3.498(3) 3
Zr2 O5 2.190(11) 2
Zr2 O5 2.190(11) 4
Zr2 O5 2.190(11) 3
Zr2 O5 2.190(11) .
Zr2 O4 2.141(9) 3
Zr2 O4 2.141(9) 2
Zr2 O4 2.141(9) 4
Zr2 O4 2.141(9) .
O5 C1 1.28(2) .
O2 C1 1.41(2) 11
O4 Zr1 2.124(11) 3
C11 C12 1.400(9) .
C11 C8 1.395(9) .
C11 C13 1.516(7) .
C3 H3 0.9300 .
C3 C4 1.390(6) .
C3 C2 1.411(10) .
C12 C11 1.400(9) 7_455
C12 C12 1.506(10) 8
C12 C12 1.506(10) 2_565
C1 O2 1.41(2) 12
C1 C2 1.507(7) .
C4 H4 0.9300 .
C4 C5 1.412(10) .
C8 C5 1.510(7) .
C8 C9 1.397(9) .
C13 H13A 0.9600 .
C13 H13B 0.9600 .
C13 H13C 0.9600 .
C2 C7 1.398(6) .
C5 C6 1.398(6) .
C7 H7 0.9300 .
C7 C6 1.407(10) .
C9 C8 1.397(9) 7_455
C9 C10 1.506(9) .
C6 H6 0.9300 .
C10 H10A 0.9600 .
C10 H10B 0.9600 .
C10 H10C 0.9600 .

loop_
_geom_torsion_atom_site_label_1
_geom_torsion_atom_site_label_2
_geom_torsion_atom_site_label_3
_geom_torsion_atom_site_label_4
_geom_torsion
_geom_torsion_site_symmetry_1
_geom_torsion_site_symmetry_4
Zr2 O5 C1 O2 -19(2) . 12
Zr2 O5 C1 C2 -173.0(7) . .
O5 C1 C2 C3 -14.6(12) . .
O5 C1 C2 C7 166.1(14) . .
O2 C1 C2 C3 -170.0(12) 12 .
O2 C1 C2 C7 10.6(10) 12 .
C11 C8 C5 C4 101(2) . .
C11 C8 C5 C6 -74(3) . .
C11 C8 C9 C8 5.0(12) . 7_455
C11 C8 C9 C10 -175.0(12) . .
C3 C4 C5 C8 -177.0(13) . .
C3 C4 C5 C6 -1(2) . .
C3 C2 C7 C6 -0.4(16) . .
C12 C11 C8 C5 174.7(17) . .
C12 C11 C8 C9 -10(2) . .
C1 C2 C7 C6 178.7(9) . .
C4 C3 C2 C1 -178.5(11) . .
C4 C3 C2 C7 0.7(19) . .
C4 C5 C6 C7 2(4) . .
C8 C11 C12 C11 5.3(13) . 7_455
C8 C11 C12 C12 -174.7(13) . 8
C8 C11 C12 C12 -174.7(13) . 2_565
C8 C5 C6 C7 177.3(19) . .
C13 C11 C12 C11 174(2) . 7_455
C13 C11 C12 C12 -6(2) . 8
C13 C11 C12 C12 -6(2) . 2_565
C13 C11 C8 C5 6(3) . .
C13 C11 C8 C9 -179.3(16) . .
C2 C3 C4 C5 0(2) . .
C2 C7 C6 C5 -1(3) . .
C5 C8 C9 C8 180(2) . 7_455
C5 C8 C9 C10 0(2) . .
C9 C8 C5 C4 -73(2) . .
C9 C8 C5 C6 111(2) . .
